data_2226771
loop_
_publ_author_name
'Tariq, Muhammad Ilyas'
'Sarfraz, Muhammad'
'Tahir, M. Nawaz'
'Ahmad, Shahbaz'
'Hussain, Ishtiaq'

_publ_section_title
;
 (2<i>Z</i>)-2-[(2,3-Dimethylphenyl)imino]-1,2-diphenylethanone
;
_journal_coeditor_code BQ2227
_journal_issue 8
_journal_name_full 'Acta Crystallographica Section E'
_journal_page_first o2078
_journal_paper_doi 10.1107/S1600536810028217
_journal_volume 66
_journal_year 2010
_chemical_formula_iupac 'C22 H19 N O'
_chemical_formula_moiety 'C22 H19 N O'
_chemical_formula_sum 'C22 H19 N O'
_chemical_formula_weight 313.38
_chemical_name_systematic
;
(2<i>Z</i>)-2-[(2,3-Dimethylphenyl)imino]-1,2-diphenylethanone
;
_space_group_IT_number 14
_symmetry_cell_setting monoclinic
_symmetry_space_group_name_Hall '-P 2yn'
_symmetry_space_group_name_H-M 'P 1 21/n 1'
_atom_sites_solution_hydrogens geom
_atom_sites_solution_primary direct
_atom_sites_solution_secondary difmap
_audit_creation_method SHELXL-97
_cell_angle_alpha 90
_cell_angle_beta 108.4480(10)
_cell_angle_gamma 90
_cell_formula_units_Z 4
_cell_length_a 13.3342(3)
_cell_length_b 8.7021(2)
_cell_length_c 15.6944(5)
_cell_measurement_reflns_used 2296
_cell_measurement_temperature 296(2)
_cell_measurement_theta_max 25.25
_cell_measurement_theta_min 1.75
_cell_volume 1727.52(8)
_computing_cell_refinement 'SAINT (Bruker, 2009)'
_computing_data_collection 'APEX2 (Bruker, 2009)'
_computing_data_reduction 'SAINT (Bruker, 2009)'
_computing_molecular_graphics 'ORTEP-3 for Windows (Farrugia, 1997) and PLATON (Spek, 2009)'
_computing_publication_material
;
WinGX (Farrugia, 1999) and PLATON (Spek, 2009)
;
_computing_structure_refinement 'SHELXL97 (Sheldrick, 2008)'
_computing_structure_solution 'SHELXS97 (Sheldrick, 2008)'
_diffrn_ambient_temperature 296(2)
_diffrn_detector_area_resol_mean 8.20
_diffrn_measured_fraction_theta_full 0.994
_diffrn_measured_fraction_theta_max 0.994
_diffrn_measurement_device_type 'Bruker Kappa APEXII CCD'
_diffrn_measurement_method \w
_diffrn_radiation_monochromator graphite
_diffrn_radiation_source 'fine-focus sealed tube'
_diffrn_radiation_type MoK\a
_diffrn_radiation_wavelength 0.71073
_diffrn_reflns_av_R_equivalents 0.0274
_diffrn_reflns_av_sigmaI/netI 0.0244
_diffrn_reflns_limit_h_max 16
_diffrn_reflns_limit_h_min -11
_diffrn_reflns_limit_k_max 10
_diffrn_reflns_limit_k_min -10
_diffrn_reflns_limit_l_max 18
_diffrn_reflns_limit_l_min -18
_diffrn_reflns_number 13196
_diffrn_reflns_theta_full 25.25
_diffrn_reflns_theta_max 25.25
_diffrn_reflns_theta_min 1.75
_diffrn_standards_number 0
_exptl_absorpt_coefficient_mu 0.073
_exptl_absorpt_correction_T_max 0.988
_exptl_absorpt_correction_T_min 0.982
_exptl_absorpt_correction_type multi-scan
_exptl_absorpt_process_details '(SADABS; Bruker, 2005)'
_exptl_crystal_colour yellow
_exptl_crystal_density_diffrn 1.205
_exptl_crystal_density_method 'not measured'
_exptl_crystal_description prism
_exptl_crystal_F_000 664
_exptl_crystal_size_max 0.32
_exptl_crystal_size_mid 0.25
_exptl_crystal_size_min 0.14
_refine_diff_density_max 0.127
_refine_diff_density_min -0.129
_refine_ls_goodness_of_fit_ref 1.024
_refine_ls_hydrogen_treatment constr
_refine_ls_matrix_type full
_refine_ls_number_parameters 219
_refine_ls_number_reflns 3116
_refine_ls_number_restraints 0
_refine_ls_restrained_S_all 1.024
_refine_ls_R_factor_all 0.0582
_refine_ls_R_factor_gt 0.0400
_refine_ls_shift/su_max 0.000
_refine_ls_shift/su_mean 0.000
_refine_ls_structure_factor_coef Fsqd
_refine_ls_weighting_details 'calc w=1/[\s^2^(Fo^2^)+(0.0557P)^2^+0.2716P] where P=(Fo^2^+2Fc^2^)/3'
_refine_ls_weighting_scheme calc
_refine_ls_wR_factor_gt 0.1039
_refine_ls_wR_factor_ref 0.1194
_reflns_number_gt 2296
_reflns_number_total 3116
_reflns_threshold_expression I>2\s(I)
_cod_data_source_file bq2227.cif
_cod_data_source_block I
_cod_original_sg_symbol_H-M 'P 21/n'
_cod_database_code 2226771
_cod_database_fobs_code 2226771

loop_
_symmetry_equiv_pos_site_id
_symmetry_equiv_pos_as_xyz
1 x,y,z
2 1/2-x,1/2+y,1/2-z
3 -x,-y,-z
4 1/2+x,1/2-y,1/2+z

loop_
_atom_site_aniso_label
_atom_site_aniso_U_11
_atom_site_aniso_U_22
_atom_site_aniso_U_33
_atom_site_aniso_U_12
_atom_site_aniso_U_13
_atom_site_aniso_U_23
O1 0.0909(9) 0.0965(10) 0.0757(8) 0.0177(7) 0.0368(7) -0.0170(7)
N1 0.0486(7) 0.0597(7) 0.0594(8) -0.0032(6) 0.0124(6) -0.0042(6)
C1 0.0406(7) 0.0582(9) 0.0551(8) -0.0017(6) 0.0063(6) -0.0042(7)
C2 0.0390(7) 0.0623(9) 0.0591(9) 0.0028(6) 0.0061(6) -0.0078(7)
C3 0.0453(8) 0.0602(9) 0.0688(10) 0.0036(7) 0.0008(7) -0.0033(8)
C4 0.0623(10) 0.0705(11) 0.0626(10) 0.0005(8) 0.0027(8) 0.0070(8)
C5 0.0731(10) 0.0782(12) 0.0524(9) -0.0019(9) 0.0076(8) -0.0075(8)
C6 0.0651(10) 0.0595(9) 0.0571(9) -0.0011(7) 0.0082(7) -0.0111(8)
C7 0.0703(11) 0.0791(12) 0.0745(11) 0.0095(9) 0.0219(9) -0.0162(9)
C8 0.0879(13) 0.0651(11) 0.0983(14) 0.0132(10) 0.0067(11) -0.0013(10)
C10 0.0482(8) 0.0526(8) 0.0472(8) -0.0039(6) 0.0120(6) -0.0107(6)
C11 0.0563(8) 0.0545(8) 0.0489(8) -0.0050(7) 0.0176(7) -0.0105(6)
C12 0.0619(10) 0.0688(10) 0.0680(10) 0.0039(8) 0.0201(8) 0.0054(8)
C13 0.0876(13) 0.0823(12) 0.0716(11) 0.0145(10) 0.0230(10) 0.0160(10)
C14 0.1126(16) 0.0796(12) 0.0691(12) -0.0015(12) 0.0389(11) 0.0111(10)
C15 0.0891(13) 0.0915(13) 0.0752(12) -0.0198(11) 0.0436(10) -0.0038(10)
C16 0.0601(9) 0.0762(11) 0.0629(10) -0.0075(8) 0.0230(8) -0.0069(8)
C17 0.0573(9) 0.0609(9) 0.0513(8) 0.0110(7) 0.0202(7) 0.0044(7)
C18 0.0468(8) 0.0661(9) 0.0608(9) 0.0062(7) 0.0188(7) 0.0215(8)
C19 0.0549(10) 0.0988(14) 0.1014(14) 0.0199(10) 0.0338(10) 0.0461(12)
C20 0.0447(10) 0.131(2) 0.146(2) 0.0058(13) 0.0237(13) 0.0791(18)
C21 0.0634(14) 0.1087(19) 0.136(2) -0.0285(12) -0.0142(13) 0.0608(17)
C22 0.0806(13) 0.0796(13) 0.0869(14) -0.0236(10) -0.0033(10) 0.0119(10)
C23 0.0568(9) 0.0702(10) 0.0652(10) -0.0108(8) 0.0143(8) 0.0057(8)

loop_
_atom_site_type_symbol
_atom_site_label
_atom_site_fract_x
_atom_site_fract_y
_atom_site_fract_z
_atom_site_U_iso_or_equiv
_atom_site_thermal_displace_type
_atom_site_calc_flag
_atom_site_refinement_flags
_atom_site_occupancy
O O1 0.33949(10) 0.06238(15) -0.06560(8) 0.0853(5) Uani . . 1.000
N N1 0.15316(9) 0.23294(14) -0.01278(8) 0.0570(4) Uani . . 1.000
C C1 0.14965(10) 0.34191(17) -0.08138(10) 0.0534(5) Uani . . 1.000
C C2 0.13588(10) 0.49776(18) -0.06490(10) 0.0557(5) Uani . . 1.000
C C3 0.12551(11) 0.60342(18) -0.13434(11) 0.0621(5) Uani . . 1.000
C C4 0.12628(13) 0.5525(2) -0.21774(11) 0.0691(6) Uani . . 1.000
C C5 0.13790(14) 0.3994(2) -0.23354(11) 0.0708(6) Uani . . 1.000
C C6 0.15002(12) 0.29351(19) -0.16559(10) 0.0632(5) Uani . . 1.000
C C7 0.13588(14) 0.5497(2) 0.02641(11) 0.0749(7) Uani . . 1.000
C C8 0.11407(16) 0.7732(2) -0.11967(14) 0.0891(7) Uani . . 1.000
C C10 0.23292(11) 0.14528(16) 0.02009(9) 0.0501(5) Uani . . 1.000
C C11 0.23229(11) 0.02975(17) 0.08880(9) 0.0530(5) Uani . . 1.000
C C12 0.32515(13) -0.03892(19) 0.14156(11) 0.0663(6) Uani . . 1.000
C C13 0.32375(16) -0.1451(2) 0.20646(12) 0.0810(7) Uani . . 1.000
C C14 0.23045(18) -0.1860(2) 0.21891(13) 0.0847(8) Uani . . 1.000
C C15 0.13777(16) -0.1198(2) 0.16724(12) 0.0811(7) Uani . . 1.000
C C16 0.13822(13) -0.0116(2) 0.10313(11) 0.0656(6) Uani . . 1.000
C C17 0.33233(11) 0.15133(18) -0.00799(10) 0.0558(5) Uani . . 1.000
C C18 0.41638(11) 0.25999(18) 0.03844(10) 0.0575(5) Uani . . 1.000
C C19 0.51182(13) 0.2572(2) 0.01995(14) 0.0829(7) Uani . . 1.000
C C20 0.59158(15) 0.3559(3) 0.06489(19) 0.1088(10) Uani . . 1.000
C C21 0.57832(18) 0.4566(3) 0.1268(2) 0.1134(10) Uani . . 1.000
C C22 0.48486(16) 0.4608(2) 0.14604(14) 0.0894(8) Uani . . 1.000
C C23 0.40401(12) 0.36191(19) 0.10183(11) 0.0652(6) Uani . . 1.000
H H4 0.11880 0.62314 -0.26379 0.0830 Uiso . . 1.000
H H5 0.13760 0.36700 -0.29009 0.0849 Uiso . . 1.000
H H6 0.15842 0.18989 -0.17616 0.0758 Uiso . . 1.000
H H7A 0.20171 0.59963 0.05676 0.1123 Uiso . . 1.000
H H7B 0.12724 0.46230 0.06075 0.1123 Uiso . . 1.000
H H7C 0.07868 0.62036 0.02005 0.1123 Uiso . . 1.000
H H8A 0.11330 0.82866 -0.17276 0.1336 Uiso . . 1.000
H H8B 0.17250 0.80753 -0.06987 0.1336 Uiso . . 1.000
H H8C 0.04916 0.79136 -0.10707 0.1336 Uiso . . 1.000
H H12 0.38899 -0.01309 0.13306 0.0796 Uiso . . 1.000
H H13 0.38668 -0.18905 0.24194 0.0972 Uiso . . 1.000
H H14 0.22976 -0.25844 0.26227 0.1016 Uiso . . 1.000
H H15 0.07422 -0.14803 0.17551 0.0974 Uiso . . 1.000
H H16 0.07512 0.03397 0.06924 0.0787 Uiso . . 1.000
H H19 0.52156 0.18919 -0.02245 0.0995 Uiso . . 1.000
H H20 0.65549 0.35378 0.05280 0.1303 Uiso . . 1.000
H H21 0.63292 0.52304 0.15624 0.1360 Uiso . . 1.000
H H22 0.47601 0.52948 0.18847 0.1072 Uiso . . 1.000
H H23 0.34068 0.36404 0.11489 0.0783 Uiso . . 1.000

loop_
_atom_type_symbol
_atom_type_description
_atom_type_scat_dispersion_real
_atom_type_scat_dispersion_imag
_atom_type_scat_source
C C 0.0033 0.0016 'International Tables Vol C Tables 4.2.6.8 and 6.1.1.4'
H H 0.0000 0.0000 'International Tables Vol C Tables 4.2.6.8 and 6.1.1.4'
N N 0.0061 0.0033 'International Tables Vol C Tables 4.2.6.8 and 6.1.1.4'
O O 0.0106 0.0060 'International Tables Vol C Tables 4.2.6.8 and 6.1.1.4'

loop_
_geom_angle_atom_site_label_1
_geom_angle_atom_site_label_2
_geom_angle_atom_site_label_3
_geom_angle_site_symmetry_1
_geom_angle_site_symmetry_2
_geom_angle_site_symmetry_3
_geom_angle
_geom_angle_publ_flag
C1 N1 C10 . . . 121.79(13) no
N1 C1 C2 . . . 118.62(13) no
N1 C1 C6 . . . 120.55(13) no
C2 C1 C6 . . . 120.57(14) no
C1 C2 C3 . . . 118.56(14) no
C1 C2 C7 . . . 120.39(14) no
C3 C2 C7 . . . 121.03(14) no
C2 C3 C4 . . . 119.84(15) no
C2 C3 C8 . . . 120.93(15) no
C4 C3 C8 . . . 119.23(15) no
C3 C4 C5 . . . 121.08(15) no
C4 C5 C6 . . . 120.06(15) no
C1 C6 C5 . . . 119.89(15) no
N1 C10 C11 . . . 120.34(14) no
N1 C10 C17 . . . 123.48(13) no
C11 C10 C17 . . . 116.18(13) no
C10 C11 C12 . . . 121.24(14) no
C10 C11 C16 . . . 120.57(14) no
C12 C11 C16 . . . 118.19(14) no
C11 C12 C13 . . . 120.71(17) no
C12 C13 C14 . . . 120.38(18) no
C13 C14 C15 . . . 119.79(18) no
C14 C15 C16 . . . 120.5(2) no
C11 C16 C15 . . . 120.48(17) no
O1 C17 C10 . . . 118.21(14) no
O1 C17 C18 . . . 123.39(15) no
C10 C17 C18 . . . 118.35(13) no
C17 C18 C19 . . . 119.27(14) no
C17 C18 C23 . . . 121.58(14) no
C19 C18 C23 . . . 119.13(15) no
C18 C19 C20 . . . 119.46(18) no
C19 C20 C21 . . . 120.9(2) no
C20 C21 C22 . . . 120.4(2) no
C21 C22 C23 . . . 119.4(2) no
C18 C23 C22 . . . 120.62(16) no
C3 C4 H4 . . . 119.00 no
C5 C4 H4 . . . 119.00 no
C4 C5 H5 . . . 120.00 no
C6 C5 H5 . . . 120.00 no
C1 C6 H6 . . . 120.00 no
C5 C6 H6 . . . 120.00 no
C2 C7 H7A . . . 109.00 no
C2 C7 H7B . . . 109.00 no
C2 C7 H7C . . . 109.00 no
H7A C7 H7B . . . 109.00 no
H7A C7 H7C . . . 109.00 no
H7B C7 H7C . . . 109.00 no
C3 C8 H8A . . . 109.00 no
C3 C8 H8B . . . 109.00 no
C3 C8 H8C . . . 109.00 no
H8A C8 H8B . . . 109.00 no
H8A C8 H8C . . . 109.00 no
H8B C8 H8C . . . 109.00 no
C11 C12 H12 . . . 120.00 no
C13 C12 H12 . . . 120.00 no
C12 C13 H13 . . . 120.00 no
C14 C13 H13 . . . 120.00 no
C13 C14 H14 . . . 120.00 no
C15 C14 H14 . . . 120.00 no
C14 C15 H15 . . . 120.00 no
C16 C15 H15 . . . 120.00 no
C11 C16 H16 . . . 120.00 no
C15 C16 H16 . . . 120.00 no
C18 C19 H19 . . . 120.00 no
C20 C19 H19 . . . 120.00 no
C19 C20 H20 . . . 120.00 no
C21 C20 H20 . . . 120.00 no
C20 C21 H21 . . . 120.00 no
C22 C21 H21 . . . 120.00 no
C21 C22 H22 . . . 120.00 no
C23 C22 H22 . . . 120.00 no
C18 C23 H23 . . . 120.00 no
C22 C23 H23 . . . 120.00 no

loop_
_geom_bond_atom_site_label_1
_geom_bond_atom_site_label_2
_geom_bond_site_symmetry_1
_geom_bond_site_symmetry_2
_geom_bond_distance
_geom_bond_publ_flag
O1 C17 . . 1.217(2) no
N1 C1 . . 1.4243(19) no
N1 C10 . . 1.2775(19) no
C1 C2 . . 1.404(2) no
C1 C6 . . 1.389(2) no
C2 C3 . . 1.399(2) no
C2 C7 . . 1.503(2) no
C3 C4 . . 1.385(2) no
C3 C8 . . 1.510(2) no
C4 C5 . . 1.373(2) no
C5 C6 . . 1.380(2) no
C10 C11 . . 1.476(2) no
C10 C17 . . 1.524(2) no
C11 C12 . . 1.388(2) no
C11 C16 . . 1.390(2) no
C12 C13 . . 1.380(2) no
C13 C14 . . 1.366(3) no
C14 C15 . . 1.372(3) no
C15 C16 . . 1.379(2) no
C17 C18 . . 1.471(2) no
C18 C19 . . 1.392(2) no
C18 C23 . . 1.381(2) no
C19 C20 . . 1.375(3) no
C20 C21 . . 1.361(4) no
C21 C22 . . 1.373(3) no
C22 C23 . . 1.382(3) no
C4 H4 . . 0.9300 no
C5 H5 . . 0.9300 no
C6 H6 . . 0.9300 no
C7 H7A . . 0.9600 no
C7 H7B . . 0.9600 no
C7 H7C . . 0.9600 no
C8 H8A . . 0.9600 no
C8 H8B . . 0.9600 no
C8 H8C . . 0.9600 no
C12 H12 . . 0.9300 no
C13 H13 . . 0.9300 no
C14 H14 . . 0.9300 no
C15 H15 . . 0.9300 no
C16 H16 . . 0.9300 no
C19 H19 . . 0.9300 no
C20 H20 . . 0.9300 no
C21 H21 . . 0.9300 no
C22 H22 . . 0.9300 no
C23 H23 . . 0.9300 no

loop_
_geom_contact_atom_site_label_1
_geom_contact_atom_site_label_2
_geom_contact_distance
_geom_contact_site_symmetry_1
_geom_contact_site_symmetry_2
_geom_contact_publ_flag
O1 N1 3.2197(19) . . no
O1 C6 3.222(2) . . no
O1 C19 3.359(2) . 3_655 no
O1 H6 2.7200 . . no
O1 H19 2.5600 . . no
O1 H19 2.9200 . 3_655 no
N1 O1 3.2197(19) . . no
N1 C23 3.446(2) . . no
N1 H7B 2.3800 . . no
N1 H16 2.5700 . . no
N1 H23 2.9000 . . no
C1 C18 3.530(2) . . no
C3 C20 3.598(3) . 3_665 no
C6 C17 3.123(2) . . no
C6 O1 3.222(2) . . no
C7 C7 3.559(3) . 3_565 no
C12 C18 3.480(2) . . no
C17 C6 3.123(2) . . no
C18 C12 3.480(2) . . no
C18 C1 3.530(2) . . no
C18 C21 3.596(3) . 3_665 no
C19 C21 3.347(3) . 3_665 no
C19 C22 3.589(3) . 3_665 no
C19 O1 3.359(2) . 3_655 no
C20 C3 3.598(3) . 3_665 no
C20 C21 3.540(4) . 3_665 no
C20 C22 3.522(3) . 3_665 no
C21 C19 3.347(3) . 3_665 no
C21 C20 3.540(4) . 3_665 no
C21 C18 3.596(3) . 3_665 no
C22 C19 3.589(3) . 3_665 no
C22 C20 3.522(3) . 3_665 no
C23 N1 3.446(2) . . no
C2 H20 3.0200 . 3_665 no
C3 H20 2.8200 . 3_665 no
C5 H21 2.9900 . 3_665 no
C7 H8B 2.8300 . . no
C7 H8C 2.9400 . . no
C7 H7C 3.1000 . 3_565 no
C7 H23 3.1000 . . no
C8 H7A 3.0400 . . no
C8 H7C 2.7300 . . no
C10 H6 2.9500 . . no
C10 H23 2.5600 . . no
C11 H14 2.8900 . 2_555 no
C11 H8B 3.0500 . 1_545 no
C12 H14 3.0800 . 2_555 no
C14 H7A 3.0800 . 1_545 no
C14 H23 3.0800 . 2_545 no
C17 H6 2.9300 . . no
C17 H12 2.5400 . . no
C18 H12 2.8900 . . no
C20 H5 2.9000 . 4_555 no
C21 H5 3.1000 . 4_555 no
H4 H8A 2.3000 . . no
H5 C20 2.9000 . 4_454 no
H5 C21 3.1000 . 4_454 no
H6 O1 2.7200 . . no
H6 C10 2.9500 . . no
H6 C17 2.9300 . . no
H7A C8 3.0400 . . no
H7A C14 3.0800 . 1_565 no
H7B N1 2.3800 . . no
H7C C8 2.7300 . . no
H7C H8C 2.4200 . . no
H7C C7 3.1000 . 3_565 no
H8A H4 2.3000 . . no
H8B C7 2.8300 . . no
H8B C11 3.0500 . 1_565 no
H8C C7 2.9400 . . no
H8C H7C 2.4200 . . no
H8C H16 2.4600 . 3_565 no
H12 C17 2.5400 . . no
H12 C18 2.8900 . . no
H14 C11 2.8900 . 2_545 no
H14 C12 3.0800 . 2_545 no
H16 N1 2.5700 . . no
H16 H8C 2.4600 . 3_565 no
H16 H16 2.5200 . 3_555 no
H19 O1 2.5600 . . no
H19 O1 2.9200 . 3_655 no
H20 C2 3.0200 . 3_665 no
H20 C3 2.8200 . 3_665 no
H21 C5 2.9900 . 3_665 no
H23 N1 2.9000 . . no
H23 C7 3.1000 . . no
H23 C10 2.5600 . . no
H23 C14 3.0800 . 2_555 no

loop_
_geom_hbond_atom_site_label_D
_geom_hbond_atom_site_label_H
_geom_hbond_atom_site_label_A
_geom_hbond_site_symmetry_A
_geom_hbond_distance_DH
_geom_hbond_distance_HA
_geom_hbond_distance_DA
_geom_hbond_angle_DHA
_geom_hbond_publ_flag
C7 H7B N1 . 0.96 2.38 2.849(2) 109 yes
C5 H5 Cg1 4_454 0.93 2.99 3.6636(19) 130 yes

loop_
_geom_torsion_atom_site_label_1
_geom_torsion_atom_site_label_2
_geom_torsion_atom_site_label_3
_geom_torsion_atom_site_label_4
_geom_torsion_site_symmetry_1
_geom_torsion_site_symmetry_2
_geom_torsion_site_symmetry_3
_geom_torsion_site_symmetry_4
_geom_torsion
_geom_torsion_publ_flag
C10 N1 C1 C2 . . . . -121.60(15) no
C10 N1 C1 C6 . . . . 64.3(2) no
C1 N1 C10 C11 . . . . -177.78(13) no
C1 N1 C10 C17 . . . . 2.0(2) no
N1 C1 C2 C3 . . . . -175.88(13) no
N1 C1 C2 C7 . . . . 6.1(2) no
C6 C1 C2 C3 . . . . -1.7(2) no
C6 C1 C2 C7 . . . . -179.80(15) no
N1 C1 C6 C5 . . . . 174.71(15) no
C2 C1 C6 C5 . . . . 0.7(2) no
C1 C2 C3 C4 . . . . 1.6(2) no
C1 C2 C3 C8 . . . . -177.99(15) no
C7 C2 C3 C4 . . . . 179.68(16) no
C7 C2 C3 C8 . . . . 0.1(2) no
C2 C3 C4 C5 . . . . -0.5(3) no
C8 C3 C4 C5 . . . . 179.14(18) no
C3 C4 C5 C6 . . . . -0.6(3) no
C4 C5 C6 C1 . . . . 0.5(3) no
N1 C10 C11 C12 . . . . -163.48(14) no
N1 C10 C11 C16 . . . . 15.6(2) no
C17 C10 C11 C12 . . . . 16.8(2) no
C17 C10 C11 C16 . . . . -164.10(14) no
N1 C10 C17 O1 . . . . -95.47(19) no
N1 C10 C17 C18 . . . . 86.93(18) no
C11 C10 C17 O1 . . . . 84.26(17) no
C11 C10 C17 C18 . . . . -93.34(16) no
C10 C11 C12 C13 . . . . 179.05(15) no
C16 C11 C12 C13 . . . . -0.1(2) no
C10 C11 C16 C15 . . . . 179.87(15) no
C12 C11 C16 C15 . . . . -1.0(2) no
C11 C12 C13 C14 . . . . 1.0(3) no
C12 C13 C14 C15 . . . . -0.7(3) no
C13 C14 C15 C16 . . . . -0.4(3) no
C14 C15 C16 C11 . . . . 1.2(3) no
O1 C17 C18 C19 . . . . -3.6(2) no
O1 C17 C18 C23 . . . . 178.28(16) no
C10 C17 C18 C19 . . . . 173.91(15) no
C10 C17 C18 C23 . . . . -4.3(2) no
C17 C18 C19 C20 . . . . -178.35(19) no
C23 C18 C19 C20 . . . . -0.1(3) no
C17 C18 C23 C22 . . . . 178.62(16) no
C19 C18 C23 C22 . . . . 0.5(3) no
C18 C19 C20 C21 . . . . -0.3(4) no
C19 C20 C21 C22 . . . . 0.4(4) no
C20 C21 C22 C23 . . . . -0.1(4) no
C21 C22 C23 C18 . . . . -0.3(3) no

loop_
_cod_related_entry_id
_cod_related_entry_database
_cod_related_entry_code
1 ChemSpider 24745581
